data_2221656
loop_
_publ_author_name
'Wu, Chia-Jun'
'Su, Chang-Wei'
'Yeh, Chun-Wei'
'Chen, Jhy-Der'
'Wang, Ju-Chun'

_publ_section_title
;
 <i>N</i>^1^,<i>N</i>^2^-Bis(6-methyl-2-pyridyl)formamidine
;
_journal_coeditor_code FB2144
_journal_issue 5
_journal_name_full 'Acta Crystallographica Section E'
_journal_page_first o1168
_journal_paper_doi 10.1107/S1600536809015591
_journal_volume 65
_journal_year 2009
_chemical_formula_iupac 'C13 H14 N4'
_chemical_formula_moiety 'C13 H14 N4'
_chemical_formula_sum 'C13 H14 N4'
_chemical_formula_weight 226.28
_chemical_name_systematic
;
<i>N</i>^1^,<i>N</i>^2^-Bis(6-methyl-2-pyridyl)formamidine
;
_space_group_IT_number 14
_symmetry_cell_setting monoclinic
_symmetry_space_group_name_Hall '-P 2ybc'
_symmetry_space_group_name_H-M 'P 1 21/c 1'
_atom_sites_solution_hydrogens difmap
_atom_sites_solution_primary direct
_atom_sites_solution_secondary difmap
_audit_creation_method SHELXL-97
_cell_angle_alpha 90.00
_cell_angle_beta 96.0810(10)
_cell_angle_gamma 90.00
_cell_formula_units_Z 4
_cell_length_a 6.0364(4)
_cell_length_b 19.6697(14)
_cell_length_c 10.4040(7)
_cell_measurement_reflns_used 7002
_cell_measurement_temperature 298(2)
_cell_measurement_theta_max 28.26
_cell_measurement_theta_min 2.07
_cell_volume 1228.36(15)
_computing_cell_refinement 'SAINT (Bruker, 1997)'
_computing_data_collection 'SMART (Bruker, 1997)'
_computing_data_reduction
;
SAINT (Bruker, 1997) and SHELXTL (Sheldrick, 2008)
;
_computing_molecular_graphics 'SHELXTL (Sheldrick, 2008)'
_computing_publication_material 'SHELXTL (Sheldrick, 2008)'
_computing_structure_refinement 'SHELXL97 (Sheldrick, 2008)'
_computing_structure_solution 'SHELXS97 (Sheldrick, 2008)'
_diffrn_ambient_temperature 298(2)
_diffrn_measured_fraction_theta_full 0.960
_diffrn_measured_fraction_theta_max 0.960
_diffrn_measurement_device_type 'Bruker SMART 1000'
_diffrn_measurement_method '\f and \w'
_diffrn_radiation_monochromator graphite
_diffrn_radiation_source 'fine-focus sealed tube'
_diffrn_radiation_type MoK\a
_diffrn_radiation_wavelength 0.71073
_diffrn_reflns_av_R_equivalents 0.1103
_diffrn_reflns_av_sigmaI/netI 0.0722
_diffrn_reflns_limit_h_max 8
_diffrn_reflns_limit_h_min -8
_diffrn_reflns_limit_k_max 26
_diffrn_reflns_limit_k_min -22
_diffrn_reflns_limit_l_max 8
_diffrn_reflns_limit_l_min -13
_diffrn_reflns_number 7002
_diffrn_reflns_theta_full 28.26
_diffrn_reflns_theta_max 28.26
_diffrn_reflns_theta_min 2.07
_diffrn_standards_number 0
_exptl_absorpt_coefficient_mu 0.077
_exptl_absorpt_correction_T_max 0.7922
_exptl_absorpt_correction_T_min 0.6826
_exptl_absorpt_correction_type multi-scan
_exptl_absorpt_process_details '(<i>SADABS</i>; Bruker, 1997)'
_exptl_crystal_colour yellow
_exptl_crystal_density_diffrn 1.224
_exptl_crystal_density_method 'not measured'
_exptl_crystal_description Block
_exptl_crystal_F_000 480
_exptl_crystal_size_max 0.5
_exptl_crystal_size_mid 0.5
_exptl_crystal_size_min 0.3
_refine_diff_density_max 0.156
_refine_diff_density_min -0.212
_refine_ls_extinction_coef 0.050(6)
_refine_ls_extinction_expression Fc^*^=kFc[1+0.001xFc^2^\l^3^/sin(2\q)]^-1/4^
_refine_ls_extinction_method 'SHELXL97 (Sheldrick, 2008)'
_refine_ls_goodness_of_fit_ref 1.090
_refine_ls_hydrogen_treatment mixed
_refine_ls_matrix_type full
_refine_ls_number_constraints 50
_refine_ls_number_parameters 161
_refine_ls_number_reflns 2912
_refine_ls_number_restraints 0
_refine_ls_restrained_S_all 1.090
_refine_ls_R_factor_all 0.0767
_refine_ls_R_factor_gt 0.0597
_refine_ls_shift/su_max 0.000
_refine_ls_shift/su_mean 0.000
_refine_ls_structure_factor_coef Fsqd
_refine_ls_weighting_details 'calc w=1/[\s^2^(Fo^2^)+(0.0514P)^2^+0.2913P] where P=(Fo^2^+2Fc^2^)/3'
_refine_ls_weighting_scheme calc
_refine_ls_wR_factor_gt 0.1364
_refine_ls_wR_factor_ref 0.1482
_reflns_number_gt 2313
_reflns_number_total 2912
_reflns_threshold_expression I>2\s(I)
_cod_data_source_file fb2144.cif
_cod_data_source_block I
_cod_depositor_comments
;
The following automatic conversions were performed:
'_symmetry_cell_setting' value 'Monoclinic' changed to 'monoclinic'
according to '/home/saulius/struct/CIF-dictionaries/cif_core.dic'
dictionary named 'cif_core.dic' version 2.4.1 from 2010-06-29.

Automatic conversion script
Id: cif_fix_enum 1527 2010-12-29 10:47:43Z saulius 

The following automatic conversions were performed:

'_symmetry_cell_setting' value 'Monoclinic' changed to 'monoclinic'
according to /home/saulius/struct/CIF-dictionaries/cif_core.dic
dictionary named 'cif_core.dic' version 2.4.1 from 2010-06-29.

Automatic conversion script
Id: cif_fix_values 1715 2011-07-08 13:25:40Z adriana 
;
_cod_original_sg_symbol_H-M 'P 21/c'
_cod_database_code 2221656
_cod_database_fobs_code 2221656

loop_
_symmetry_equiv_pos_as_xyz
'x, y, z'
'-x, y+1/2, -z+1/2'
'-x, -y, -z'
'x, -y-1/2, z-1/2'

loop_
_atom_site_type_symbol
_atom_site_label
_atom_site_fract_x
_atom_site_fract_y
_atom_site_fract_z
_atom_site_U_iso_or_equiv
_atom_site_adp_type
_atom_site_calc_flag
_atom_site_refinement_flags
_atom_site_occupancy
_atom_site_disorder_assembly
_atom_site_disorder_group
N N1 0.1831(2) 0.44487(7) 0.66067(13) 0.0459(3) Uani d . 1 . .
N N2 0.2674(2) 0.49243(7) 0.86759(12) 0.0470(3) Uani d . 1 . .
N N3 0.5357(2) 0.57705(7) 0.89283(13) 0.0497(4) Uani d . 1 . .
N N4 0.4953(2) 0.67233(7) 0.76126(13) 0.0481(3) Uani d . 1 . .
C C1 0.1286(4) 0.39836(12) 0.44484(19) 0.0733(6) Uani d . 1 . .
H H1B 0.1775 0.4392 0.4059 0.110 Uiso calc R 1 . .
H H1C 0.0140 0.3772 0.3874 0.110 Uiso calc R 1 . .
H H1D 0.2521 0.3677 0.4613 0.110 Uiso calc R 1 . .
C C2 0.0383(3) 0.41552(8) 0.56991(16) 0.0514(4) Uani d . 1 . .
C C3 -0.1794(3) 0.40215(10) 0.5912(2) 0.0620(5) Uani d . 1 . .
H H3A -0.2780 0.3832 0.5262 0.074 Uiso calc R 1 . .
C C4 -0.2488(3) 0.41725(10) 0.7103(2) 0.0640(5) Uani d . 1 . .
H H4B -0.3947 0.4083 0.7263 0.077 Uiso calc R 1 . .
C C5 -0.1007(3) 0.44564(9) 0.80515(18) 0.0538(4) Uani d . 1 . .
H H5A -0.1423 0.4549 0.8869 0.065 Uiso calc R 1 . .
C C6 0.1131(3) 0.46006(8) 0.77451(15) 0.0433(3) Uani d . 1 . .
C C7 0.3682(3) 0.54351(8) 0.82345(15) 0.0455(4) Uani d . 1 . .
H H7A 0.3238 0.5581 0.7396 0.055 Uiso calc R 1 . .
C C8 0.6236(3) 0.63789(8) 0.85033(15) 0.0457(4) Uani d . 1 . .
C C9 0.8327(3) 0.65966(10) 0.90180(19) 0.0627(5) Uani d . 1 . .
H H9A 0.9187 0.6341 0.9635 0.075 Uiso calc R 1 . .
C C10 0.9085(4) 0.72061(12) 0.8581(2) 0.0751(6) Uani d . 1 . .
H H10A 1.0476 0.7370 0.8908 0.090 Uiso calc R 1 . .
C C11 0.7783(4) 0.75724(10) 0.7662(2) 0.0684(6) Uani d . 1 . .
H H11A 0.8277 0.7986 0.7367 0.082 Uiso calc R 1 . .
C C12 0.5739(3) 0.73169(9) 0.71856(17) 0.0540(4) Uani d . 1 . .
C C13 0.4238(4) 0.76673(12) 0.6146(2) 0.0764(6) Uani d . 1 . .
H H13A 0.2724 0.7640 0.6345 0.115 Uiso calc R 1 . .
H H13B 0.4367 0.7450 0.5330 0.115 Uiso calc R 1 . .
H H13C 0.4666 0.8136 0.6097 0.115 Uiso calc R 1 . .
H H3N 0.602(3) 0.5592(11) 0.966(2) 0.064(6) Uiso d . 1 . .

loop_
_atom_site_aniso_label
_atom_site_aniso_U_11
_atom_site_aniso_U_22
_atom_site_aniso_U_33
_atom_site_aniso_U_12
_atom_site_aniso_U_13
_atom_site_aniso_U_23
N1 0.0435(7) 0.0473(7) 0.0455(7) 0.0045(5) -0.0024(5) -0.0009(5)
N2 0.0501(7) 0.0479(7) 0.0413(7) -0.0025(6) -0.0021(5) 0.0012(5)
N3 0.0584(8) 0.0448(7) 0.0428(7) -0.0054(6) -0.0082(6) 0.0033(6)
N4 0.0531(7) 0.0449(7) 0.0455(7) 0.0010(6) 0.0018(6) 0.0001(6)
C1 0.0852(14) 0.0787(14) 0.0535(10) 0.0134(12) -0.0042(10) -0.0171(10)
C2 0.0541(9) 0.0462(9) 0.0510(9) 0.0083(7) -0.0082(7) -0.0049(7)
C3 0.0515(9) 0.0568(10) 0.0727(12) -0.0009(8) -0.0160(8) -0.0071(9)
C4 0.0404(8) 0.0656(12) 0.0847(14) -0.0037(8) -0.0002(8) 0.0039(10)
C5 0.0466(9) 0.0583(10) 0.0567(10) 0.0035(7) 0.0068(7) 0.0021(8)
C6 0.0425(8) 0.0403(7) 0.0457(8) 0.0032(6) -0.0020(6) 0.0031(6)
C7 0.0513(9) 0.0441(8) 0.0394(7) 0.0019(7) -0.0033(6) 0.0004(6)
C8 0.0529(9) 0.0426(8) 0.0406(8) -0.0018(6) 0.0006(6) -0.0041(6)
C9 0.0642(11) 0.0625(11) 0.0569(10) -0.0101(9) -0.0145(8) 0.0035(8)
C10 0.0751(13) 0.0725(13) 0.0732(13) -0.0292(11) -0.0123(10) -0.0006(10)
C11 0.0855(14) 0.0527(10) 0.0654(12) -0.0207(10) 0.0010(10) 0.0008(9)
C12 0.0693(11) 0.0423(8) 0.0506(9) -0.0011(8) 0.0069(8) -0.0017(7)
C13 0.0903(15) 0.0602(12) 0.0768(14) 0.0066(11) 0.0008(11) 0.0175(10)

loop_
_atom_type_symbol
_atom_type_description
_atom_type_scat_dispersion_real
_atom_type_scat_dispersion_imag
_atom_type_scat_source
C C 0.0033 0.0016 'International Tables Vol C Tables 4.2.6.8 and 6.1.1.4'
H H 0.0000 0.0000 'International Tables Vol C Tables 4.2.6.8 and 6.1.1.4'
N N 0.0061 0.0033 'International Tables Vol C Tables 4.2.6.8 and 6.1.1.4'

loop_
_geom_angle_atom_site_label_1
_geom_angle_atom_site_label_2
_geom_angle_atom_site_label_3
_geom_angle_site_symmetry_1
_geom_angle_site_symmetry_3
_geom_angle
_geom_angle_publ_flag
C6 N1 C2 . . 118.40(14) ?
C7 N2 C6 . . 114.08(13) ?
C7 N3 C8 . . 122.43(14) ?
C7 N3 H3N . . 120.3(14) ?
C8 N3 H3N . . 117.1(14) ?
C8 N4 C12 . . 118.06(15) ?
C2 C1 H1B . . 109.5 ?
C2 C1 H1C . . 109.5 ?
H1B C1 H1C . . 109.5 ?
C2 C1 H1D . . 109.5 ?
H1B C1 H1D . . 109.5 ?
H1C C1 H1D . . 109.5 ?
N1 C2 C3 . . 121.81(16) ?
N1 C2 C1 . . 115.82(17) ?
C3 C2 C1 . . 122.37(16) ?
C2 C3 C4 . . 119.16(16) ?
C2 C3 H3A . . 120.4 ?
C4 C3 H3A . . 120.4 ?
C5 C4 C3 . . 119.60(17) ?
C5 C4 H4B . . 120.2 ?
C3 C4 H4B . . 120.2 ?
C4 C5 C6 . . 117.76(17) ?
C4 C5 H5A . . 121.1 ?
C6 C5 H5A . . 121.1 ?
N1 C6 C5 . . 123.18(15) ?
N1 C6 N2 . . 117.34(14) ?
C5 C6 N2 . . 119.49(15) ?
N2 C7 N3 . . 123.18(14) ?
N2 C7 H7A . . 118.4 ?
N3 C7 H7A . . 118.4 ?
N4 C8 C9 . . 123.49(16) ?
N4 C8 N3 . . 116.34(14) ?
C9 C8 N3 . . 120.17(15) ?
C10 C9 C8 . . 117.52(18) ?
C10 C9 H9A . . 121.2 ?
C8 C9 H9A . . 121.2 ?
C11 C10 C9 . . 120.01(18) ?
C11 C10 H10A . . 120.0 ?
C9 C10 H10A . . 120.0 ?
C12 C11 C10 . . 118.93(18) ?
C12 C11 H11A . . 120.5 ?
C10 C11 H11A . . 120.5 ?
N4 C12 C11 . . 121.97(17) ?
N4 C12 C13 . . 115.27(17) ?
C11 C12 C13 . . 122.75(17) ?
C12 C13 H13A . . 109.5 ?
C12 C13 H13B . . 109.5 ?
H13A C13 H13B . . 109.5 ?
C12 C13 H13C . . 109.5 ?
H13A C13 H13C . . 109.5 ?
H13B C13 H13C . . 109.5 ?

loop_
_geom_bond_atom_site_label_1
_geom_bond_atom_site_label_2
_geom_bond_site_symmetry_2
_geom_bond_distance
_geom_bond_publ_flag
N1 C6 . 1.333(2) ?
N1 C2 . 1.347(2) ?
N2 C7 . 1.285(2) ?
N2 C6 . 1.4212(19) ?
N3 C7 . 1.350(2) ?
N3 C8 . 1.400(2) ?
N3 H3N . 0.90(2) ?
N4 C8 . 1.329(2) ?
N4 C12 . 1.353(2) ?
C1 C2 . 1.502(3) ?
C1 H1B . 0.9600 ?
C1 H1C . 0.9600 ?
C1 H1D . 0.9600 ?
C2 C3 . 1.380(3) ?
C3 C4 . 1.382(3) ?
C3 H3A . 0.9300 ?
C4 C5 . 1.378(3) ?
C4 H4B . 0.9300 ?
C5 C6 . 1.391(2) ?
C5 H5A . 0.9300 ?
C7 H7A . 0.9300 ?
C8 C9 . 1.386(2) ?
C9 C10 . 1.377(3) ?
C9 H9A . 0.9300 ?
C10 C11 . 1.376(3) ?
C10 H10A . 0.9300 ?
C11 C12 . 1.375(3) ?
C11 H11A . 0.9300 ?
C12 C13 . 1.503(3) ?
C13 H13A . 0.9600 ?
C13 H13B . 0.9600 ?
C13 H13C . 0.9600 ?

loop_
_geom_hbond_atom_site_label_D
_geom_hbond_atom_site_label_H
_geom_hbond_atom_site_label_A
_geom_hbond_site_symmetry_A
_geom_hbond_distance_DH
_geom_hbond_distance_HA
_geom_hbond_distance_DA
_geom_hbond_angle_DHA
N3 H3N N2 3_667 0.89(2) 2.09(2) 2.9775(19) 173(2)
C1 H1B Cg1 2_566 0.96 2.83 3.644(2) 143
C11 H11A Cg1 3_656 0.93 2.96 3.757(2) 145

loop_
_cod_related_entry_id
_cod_related_entry_database
_cod_related_entry_code
1 ChemSpider 15479823
